data_7222770
loop_
_publ_author_name
'Reckeweg, O.'
'Simon, A.'

_publ_section_title
;
 Azide und Cyanamide - aehnlich und doch anders
;
_journal_name_full
;
Zeitschrift fuer Naturforschung, Teil B. Anorganische Chemie, Organische 
Chemie (42,1987-)
;
_journal_page_first 1097
_journal_page_last 1104
_journal_volume 58
_journal_year 2003
_chemical_formula_sum 'H2 Li N3 O'
_chemical_name_systematic 'Li (N3) (H2 O)'
_space_group_IT_number 193
_symmetry_space_group_name_Hall '-P 6c 2'
_symmetry_space_group_name_H-M 'P 63/m c m'
_cell_angle_alpha 90
_cell_angle_beta 90
_cell_angle_gamma 120
_cell_formula_units_Z 6
_cell_length_a 9.2401
_cell_length_b 9.2401
_cell_length_c 5.6006
_cell_volume 414.113
_citation_journal_id_ASTM ZNBSEN
_cod_data_source_file Reckeweg_ZNBSEN_2003_475.cif
_cod_data_source_block H2Li1N3O1
_cod_original_cell_volume 414.1127
_cod_original_formula_sum 'H2 Li1 N3 O1'
_cod_database_code 7222770

loop_
_symmetry_equiv_pos_as_xyz
x,y,z
x-y,x,z+1/2
-y,x-y,z
-x,-y,z+1/2
-x+y,-x,z
y,-x+y,z+1/2
-y,-x,-z
x-y,-y,-z+1/2
x,x-y,-z
y,x,-z+1/2
-x+y,y,-z
-x,-x+y,-z+1/2
-x,-y,-z
-x+y,-x,-z-1/2
y,-x+y,-z
x,y,-z-1/2
x-y,x,-z
-y,x-y,-z-1/2
y,x,z
-x+y,y,z-1/2
-x,-x+y,z
-y,-x,z-1/2
x-y,-y,z
x,x-y,z-1/2

loop_
_atom_site_label
_atom_site_type_symbol
_atom_site_fract_x
_atom_site_fract_y
_atom_site_fract_z
_atom_site_occupancy
_atom_site_U_iso_or_equiv
Li2 Li+1 0.3333 0.6667 0 1 0.0
N2 N 0.3328 0.47916 0.25 1 0.0
N1 N 0.40873 0.40873 0.25 1 0.0
O1 O-2 0.17873 0 0.25 1 0.0
H1 H+1 0.196 -0.079 0.25 1 0.0
Li1 Li+1 0 0 0 1 0.0
